data_7101017
loop_
_publ_author_name
'J. Dilworth'
'Andrew R. Cowley'
'Jason Davis'
'Rachel Dobson'
'Paul S. Donnelly'
'David Kerr'
'Adrian Nightingale'
J.M.Peach
'Len Seymour'
'Ben Shore'

_publ_section_title
;
Fluorescence studies of the intra-cellular distribution of zinc
bis(thiosemicarbazone) complexes in human cancer cells
;
_journal_name_full 'Chemical Communications'
_journal_paper_doi 10.1039/b417206j
_journal_year 2005
_chemical_formula_moiety ' C12 H26 N6 O2 S4 Zn1 '
_chemical_formula_sum 'C12 H26 N6 O2 S4 Zn'
_chemical_formula_weight 480.00
_space_group_IT_number 14
_symmetry_cell_setting monoclinic
_symmetry_space_group_name_Hall '-P 2ybc'
_symmetry_space_group_name_H-M 'P 1 21/c 1'
_cell_angle_alpha 90
_cell_angle_beta 120.6784(13)
_cell_angle_gamma 90
_cell_formula_units_Z 4
_cell_length_a 17.1632(5)
_cell_length_b 8.1574(3)
_cell_length_c 17.4311(6)
_cell_measurement_temperature 150
_cell_volume 2098.9
_diffrn_ambient_temperature 150
_exptl_crystal_density_diffrn 1.519
_cod_depositor_comments
;
The following automatic conversions were performed:
'_symmetry_cell_setting' value 'Monoclinic' changed to 'monoclinic'
according to '/home/saulius/struct/CIF-dictionaries/cif_core.dic'
dictionary named 'cif_core.dic' version 2.4.1 from 2010-06-29.

Automatic conversion script
Id: cif_fix_enum 1527 2010-12-29 10:47:43Z saulius 
;
_cod_original_sg_symbol_H-M 'P 21/c'
_cod_original_formula_sum ' C12 H26 N6 O2 S4 Zn1 '
_cod_database_code 7101017

loop_
_symmetry_equiv_pos_as_xyz
x,y,z
-x,-y,-z
-x,y+1/2,-z+1/2
x,-y+1/2,z+1/2

loop_
_atom_site_label
_atom_site_fract_x
_atom_site_fract_y
_atom_site_fract_z
_atom_site_U_iso_or_equiv
_atom_site_occupancy
_atom_site_adp_type
Zn1 0.19574(2) 0.38580(4) 0.17669(2) 0.0227 1.0000 Uani
S1 0.30791(5) 0.30631(9) 0.14563(5) 0.0288 1.0000 Uani
C1 0.30343(18) 0.4872(4) 0.08893(18) 0.0263 1.0000 Uani
N1 0.24586(16) 0.6111(3) 0.06690(15) 0.0266 1.0000 Uani
N2 0.18187(15) 0.5814(3) 0.09051(15) 0.0239 1.0000 Uani
C2 0.11656(18) 0.6844(3) 0.06899(17) 0.0235 1.0000 Uani
C3 0.04859(17) 0.6304(3) 0.09345(17) 0.0220 1.0000 Uani
N3 0.06815(15) 0.4926(3) 0.13645(15) 0.0225 1.0000 Uani
N4 0.00988(15) 0.4270(3) 0.16064(15) 0.0226 1.0000 Uani
C4 0.03415(18) 0.2768(3) 0.19360(17) 0.0225 1.0000 Uani
S2 0.12904(5) 0.16501(9) 0.20981(5) 0.0276 1.0000 Uani
N5 0.36565(18) 0.4987(3) 0.06396(18) 0.0325 1.0000 Uani
C5 0.3686(2) 0.6333(5) 0.0111(2) 0.0432 1.0000 Uani
C6 0.1058(2) 0.8445(4) 0.02369(19) 0.0280 1.0000 Uani
C7 -0.0352(2) 0.7278(4) 0.0655(2) 0.0300 1.0000 Uani
N6 -0.02208(17) 0.1982(3) 0.21338(17) 0.0259 1.0000 Uani
C8 -0.1087(2) 0.2664(4) 0.1936(2) 0.0306 1.0000 Uani
O1 0.26944(14) 0.5027(3) 0.29980(13) 0.0347 1.0000 Uani
S3 0.31599(11) 0.3598(2) 0.3752(1) 0.0322 0.495(4) Uani
C9 0.2496(9) 0.3778(16) 0.4256(7) 0.0419 0.495(4) Uani
C10 0.4237(5) 0.4448(9) 0.4506(5) 0.0477 0.495(4) Uani
S103 0.32695(11) 0.4727(2) 0.3967(1) 0.0343 0.505(4) Uani
C109 0.2651(9) 0.4097(18) 0.4447(8) 0.0454 0.505(4) Uani
C110 0.3803(5) 0.2836(9) 0.4003(4) 0.0458 0.505(4) Uani
O2 0.52308(15) 0.2969(3) 0.12219(16) 0.0458 1.0000 Uani
S4 0.58928(6) 0.2730(1) 0.21997(6) 0.0381 1.0000 Uani
C11 0.5571(3) 0.4145(6) 0.2771(3) 0.0539 1.0000 Uani
C12 0.6907(2) 0.3769(5) 0.2421(3) 0.0467 1.0000 Uani
H1 0.407(2) 0.433(4) 0.085(2) 0.04(1) 1.0000 Uiso
H2 -0.004(2) 0.114(4) 0.242(2) 0.027(8) 1.0000 Uiso
H51 0.4201 0.6166 0.0006 0.0582 1.0000 Uiso
H52 0.3773 0.7388 0.0438 0.0582 1.0000 Uiso
H53 0.3104 0.6375 -0.0474 0.0582 1.0000 Uiso
H61 0.1569 0.8604 0.0125 0.0334 1.0000 Uiso
H62 0.1062 0.9351 0.0625 0.0334 1.0000 Uiso
H63 0.0470 0.8456 -0.0344 0.0334 1.0000 Uiso
H71 -0.0722 0.6734 0.0877 0.0364 1.0000 Uiso
H72 -0.0183 0.8408 0.0911 0.0364 1.0000 Uiso
H73 -0.0713 0.7347 -0.0011 0.0364 1.0000 Uiso
H81 -0.1395 0.1882 0.2138 0.0389 1.0000 Uiso
H82 -0.0984 0.3731 0.2256 0.0389 1.0000 Uiso
H83 -0.1476 0.2847 0.1279 0.0389 1.0000 Uiso
H91 0.2705 0.2957 0.4749 0.0521 0.4954 Uiso
H92 0.2563 0.4908 0.4505 0.0521 0.4954 Uiso
H93 0.1846 0.3571 0.3801 0.0521 0.4954 Uiso
H101 0.4589 0.3662 0.5006 0.0472 0.4954 Uiso
H102 0.4156 0.5502 0.4750 0.0472 0.4954 Uiso
H103 0.4572 0.4659 0.4185 0.0472 0.4954 Uiso
H1091 0.3070 0.3912 0.5100 0.0567 0.5046 Uiso
H1092 0.2199 0.4963 0.4358 0.0567 0.5046 Uiso
H1093 0.2327 0.3054 0.4161 0.0567 0.5046 Uiso
H1101 0.4216 0.2507 0.4638 0.0512 0.5046 Uiso
H1102 0.4162 0.2967 0.3700 0.0512 0.5046 Uiso
H1103 0.3331 0.1972 0.3691 0.0512 0.5046 Uiso
H111 0.5993 0.4036 0.3429 0.0647 1.0000 Uiso
H112 0.5602 0.5288 0.2581 0.0647 1.0000 Uiso
H113 0.4938 0.3903 0.2624 0.0647 1.0000 Uiso
H121 0.7376 0.3651 0.3067 0.0533 1.0000 Uiso
H122 0.7138 0.3277 0.2050 0.0533 1.0000 Uiso
H123 0.6773 0.4957 0.2271 0.0533 1.0000 Uiso

loop_
_atom_site_aniso_label
_atom_site_aniso_U_11
_atom_site_aniso_U_22
_atom_site_aniso_U_33
_atom_site_aniso_U_23
_atom_site_aniso_U_13
_atom_site_aniso_U_12
Zn1 0.02464(16) 0.02172(16) 0.02345(16) 0.00392(13) 0.01359(12) 0.00324(12)
S1 0.0320(4) 0.0275(4) 0.0337(4) 0.0064(3) 0.0217(3) 0.0073(3)
C1 0.0263(13) 0.0299(14) 0.0233(13) 0.0004(11) 0.0130(11) 0.0015(11)
N1 0.0282(11) 0.0296(12) 0.0276(11) 0.006(1) 0.018(1) 0.002(1)
N2 0.0246(11) 0.0250(12) 0.0244(11) 0.0026(9) 0.0142(9) 0.0022(9)
C2 0.0274(13) 0.0218(13) 0.0212(12) 0.001(1) 0.0123(11) 0.0001(11)
C3 0.0240(12) 0.0217(13) 0.0194(11) 0.000(1) 0.011(1) 0.002(1)
N3 0.025(1) 0.0220(11) 0.0229(11) 0.0003(9) 0.0136(9) -0.0000(9)
N4 0.0252(11) 0.0226(11) 0.0228(11) 0.0013(9) 0.0143(9) -0.0007(9)
C4 0.0267(13) 0.0217(12) 0.0198(12) -0.000(1) 0.012(1) -0.002(1)
S2 0.0290(3) 0.0208(3) 0.0365(4) 0.0058(3) 0.0192(3) 0.0040(3)
N5 0.0316(13) 0.0376(14) 0.0360(14) 0.0092(12) 0.0228(11) 0.0071(11)
C5 0.0456(18) 0.051(2) 0.0487(19) 0.0126(17) 0.0356(17) 0.0058(16)
C6 0.0321(14) 0.0242(14) 0.0272(13) 0.0049(11) 0.0147(12) 0.0020(11)
C7 0.0334(15) 0.0255(14) 0.0320(15) 0.0055(12) 0.0173(13) 0.0075(12)
N6 0.0294(12) 0.0206(11) 0.0322(12) 0.004(1) 0.019(1) 0.0010(9)
C8 0.0309(15) 0.0303(15) 0.0359(16) 0.0025(12) 0.0209(13) 0.0018(12)
O1 0.034(1) 0.0455(13) 0.023(1) 0.0017(9) 0.0133(8) 0.000(1)
S3 0.0379(9) 0.0281(11) 0.0239(7) 0.0039(6) 0.0109(6) 0.0045(6)
C9 0.077(6) 0.035(5) 0.019(4) -0.004(4) 0.028(4) -0.013(4)
C10 0.045(4) 0.036(3) 0.037(3) 0.002(3) 0.003(3) 0.003(3)
S103 0.0454(9) 0.0298(11) 0.0209(7) -0.0042(6) 0.0120(6) 0.0017(7)
C109 0.065(5) 0.044(6) 0.033(5) -0.018(4) 0.029(4) -0.011(4)
C110 0.048(4) 0.047(4) 0.033(3) 0.007(3) 0.014(3) 0.014(3)
O2 0.0320(12) 0.0641(17) 0.0364(12) -0.0117(12) 0.014(1) 0.0059(11)
S4 0.0350(4) 0.0343(4) 0.0417(4) 0.0003(3) 0.0171(3) -0.0008(3)
C11 0.046(2) 0.074(3) 0.0422(19) -0.0220(19) 0.0225(17) -0.0113(19)
C12 0.0318(16) 0.049(2) 0.053(2) 0.0037(17) 0.0168(15) -0.0006(15)

loop_
_geom_bond_atom_site_label_1
_geom_bond_site_symmetry_1
_geom_bond_atom_site_label_2
_geom_bond_site_symmetry_2
_geom_bond_distance
_geom_bond_publ_flag
Zn1 . S1 . 2.3418(7) yes
Zn1 . N2 . 2.120(2) yes
Zn1 . N3 . 2.116(2) yes
Zn1 . S2 . 2.3585(7) yes
Zn1 . O1 . 2.084(2) yes
S1 . C1 . 1.756(3) yes
C1 . N1 . 1.326(4) yes
C1 . N5 . 1.346(4) yes
N1 . N2 . 1.377(3) yes
N2 . C2 . 1.294(4) yes
C2 . C3 . 1.498(4) yes
C2 . C6 . 1.488(4) yes
C3 . N3 . 1.297(3) yes
C3 . C7 . 1.491(4) yes
N3 . N4 . 1.376(3) yes
N4 . C4 . 1.327(3) yes
C4 . S2 . 1.759(3) yes
C4 . N6 . 1.342(4) yes
N5 . C5 . 1.450(4) yes
N5 . H1 . 0.82(3) yes
C5 . H51 . 1.000 no
C5 . H52 . 1.000 no
C5 . H53 . 1.000 no
C6 . H61 . 1.000 no
C6 . H62 . 1.000 no
C6 . H63 . 1.000 no
C7 . H71 . 1.000 no
C7 . H72 . 1.000 no
C7 . H73 . 1.000 no
N6 . C8 . 1.454(4) yes
N6 . H2 . 0.82(3) yes
C8 . H81 . 1.000 no
C8 . H82 . 1.000 no
C8 . H83 . 1.000 no
O1 . S3 . 1.629(3) yes
O1 . S103 . 1.478(2) yes
S3 . C9 . 1.764(12) yes
S3 . C10 . 1.774(7) yes
C9 . H91 . 1.000 no
C9 . H92 . 1.000 no
C9 . H93 . 1.000 no
C10 . H101 . 1.000 no
C10 . H102 . 1.000 no
C10 . H103 . 1.000 no
S103 . C109 . 1.732(13) yes
S103 . C110 . 1.779(7) yes
C109 . H1091 . 1.000 no
C109 . H1092 . 1.000 no
C109 . H1093 . 1.000 no
C110 . H1101 . 1.000 no
C110 . H1102 . 1.000 no
C110 . H1103 . 1.000 no
O2 . S4 . 1.503(2) yes
S4 . C11 . 1.786(4) yes
S4 . C12 . 1.792(4) yes
C11 . H111 . 1.000 no
C11 . H112 . 1.000 no
C11 . H113 . 1.000 no
C12 . H121 . 1.000 no
C12 . H122 . 1.000 no
C12 . H123 . 1.000 no
